data_4122984
loop_
_publ_author_name
'Cui, Jingjing'
'Li, Yongxin'
'Ganguly, Rakesh'
'Inthirarajah, Anusiya'
'Hirao, Hajime'
'Kinjo, Rei'

_publ_section_title
;
 Metal-Free \s-Bond Metathesis in Ammonia Activation by a
 Diazadiphosphapentalene.
;
_journal_name_full 'Journal of the American Chemical Society'
_journal_page_first 141119074650008
_journal_paper_doi 10.1021/ja509963m
_journal_year 2014
_chemical_formula_sum 'C36 H57 N3 P2'
_chemical_formula_weight 593.78
_space_group_crystal_system triclinic
_space_group_IT_number 2
_space_group_name_Hall '-P 1'
_space_group_name_H-M_alt 'P -1'
_symmetry_space_group_name_Hall '-P 1'
_symmetry_space_group_name_H-M 'P -1'
_atom_sites_solution_hydrogens geom
_cell_angle_alpha 114.231(8)
_cell_angle_beta 90.678(8)
_cell_angle_gamma 95.787(8)
_cell_formula_units_Z 2
_cell_length_a 9.5581(18)
_cell_length_b 13.979(3)
_cell_length_c 14.962(3)
_cell_measurement_reflns_used 1442
_cell_measurement_temperature 103.(2)
_cell_measurement_theta_max 18.5532
_cell_measurement_theta_min 2.5280
_cell_volume 1810.6(6)
_computing_cell_refinement 'SAINT V8.34A (Bruker AXS Inc., 2013)'
_computing_data_collection 'Bruker APEX2'
_computing_data_reduction 'SAINT V8.34A (Bruker AXS Inc., 2013)'
_computing_molecular_graphics 'Bruker SHELXTL'
_computing_publication_material 'Bruker SHELXTL'
_computing_structure_refinement 'SHELXL-2013 (Sheldrick, 2013)'
_computing_structure_solution 'SHELXS-97 (Sheldrick 2008)'
_diffrn_ambient_temperature 103.(2)
_diffrn_detector_area_resol_mean 8.3333
_diffrn_measured_fraction_theta_full 0.981
_diffrn_measured_fraction_theta_max 0.981
_diffrn_measurement_device_type 'Bruker APEX-II CCD'
_diffrn_measurement_method '\f and \w scans'
_diffrn_radiation_monochromator graphite
_diffrn_radiation_type MoK\a
_diffrn_radiation_wavelength 0.71073
_diffrn_reflns_av_R_equivalents 0.1671
_diffrn_reflns_av_sigmaI/netI 0.2407
_diffrn_reflns_limit_h_max 11
_diffrn_reflns_limit_h_min -11
_diffrn_reflns_limit_k_max 17
_diffrn_reflns_limit_k_min -17
_diffrn_reflns_limit_l_max 18
_diffrn_reflns_limit_l_min -18
_diffrn_reflns_number 41401
_diffrn_reflns_theta_full 26.34
_diffrn_reflns_theta_max 26.34
_diffrn_reflns_theta_min 2.15
_exptl_absorpt_coefficient_mu 0.147
_exptl_absorpt_correction_T_max 0.99
_exptl_absorpt_correction_T_min 0.84
_exptl_absorpt_correction_type multi-scan
_exptl_absorpt_process_details 'SADABS V2012/1 (Bruker AXS Inc.)'
_exptl_crystal_colour colourless
_exptl_crystal_density_diffrn 1.089
_exptl_crystal_density_method 'not measured'
_exptl_crystal_description block
_exptl_crystal_F_000 648
_exptl_crystal_size_max 0.400
_exptl_crystal_size_mid 0.120
_exptl_crystal_size_min 0.060
_refine_diff_density_max 0.263
_refine_diff_density_min -0.284
_refine_ls_extinction_coef 0.030(2)
_refine_ls_extinction_method SHELXL
_refine_ls_goodness_of_fit_ref 0.970
_refine_ls_hydrogen_treatment constr
_refine_ls_matrix_type full
_refine_ls_number_parameters 769
_refine_ls_number_reflns 7231
_refine_ls_number_restraints 2503
_refine_ls_restrained_S_all 0.842
_refine_ls_R_factor_all 0.2294
_refine_ls_R_factor_gt 0.0722
_refine_ls_shift/su_max 0.000
_refine_ls_shift/su_mean 0.000
_refine_ls_structure_factor_coef Fsqd
_refine_ls_weighting_details 'w=1/[\s^2^(Fo^2^)+(0.0776P)^2^] where P=(Fo^2^+2Fc^2^)/3'
_refine_ls_weighting_scheme calc
_refine_ls_wR_factor_gt 0.1453
_refine_ls_wR_factor_ref 0.1991
_reflns_number_gt 2774
_reflns_number_total 7231
_reflns_threshold_expression 'I > 2\s(I)'
_cod_data_source_file ja509963m_si_007.cif
_cod_data_source_block I
_cod_database_code 4122984

loop_
_space_group_symop_operation_xyz
'x, y, z'
'-x, -y, -z'

loop_
_atom_site_type_symbol
_atom_site_label
_atom_site_fract_x
_atom_site_fract_y
_atom_site_fract_z
_atom_site_U_iso_or_equiv
_atom_site_adp_type
_atom_site_calc_flag
_atom_site_refinement_flags_adp
_atom_site_refinement_flags_occupancy
_atom_site_refinement_flags_posn
_atom_site_occupancy
_atom_site_disorder_assembly
_atom_site_disorder_group
C C1 1.1094(8) 0.2079(6) 0.4015(5) 0.045(2) Uani d U P D 0.726(3) A 1
H H1A 1.0541 0.2238 0.4596 0.068 Uiso calc U P R 0.726(3) A 1
H H1B 1.1425 0.2737 0.3957 0.068 Uiso calc U P R 0.726(3) A 1
H H1C 1.1906 0.1731 0.408 0.068 Uiso calc U P R 0.726(3) A 1
C C2 1.0168(7) 0.1343(5) 0.3092(5) 0.0368(18) Uani d U P D 0.726(3) A 1
H H2 0.9362 0.1714 0.3019 0.044 Uiso calc U P R 0.726(3) A 1
C C3 1.1055(8) 0.1088(7) 0.2185(5) 0.048(2) Uani d U P D 0.726(3) A 1
H H3A 1.1365 0.1741 0.2112 0.073 Uiso calc U P R 0.726(3) A 1
H H3B 1.0483 0.0598 0.1597 0.073 Uiso calc U P R 0.726(3) A 1
H H3C 1.188 0.0763 0.2268 0.073 Uiso calc U P R 0.726(3) A 1
C C4 0.9589(8) 0.0306(6) 0.3135(6) 0.0343(18) Uani d U P D 0.726(3) A 1
C C5 1.0468(8) -0.0220(6) 0.3491(6) 0.0377(19) Uani d U P D 0.726(3) A 1
H H5 1.1402 0.0096 0.3732 0.045 Uiso calc U P R 0.726(3) A 1
C C6 1.0010(8) -0.1192(7) 0.3501(6) 0.041(2) Uani d U P D 0.726(3) A 1
H H6 1.0612 -0.1528 0.376 0.049 Uiso calc U P R 0.726(3) A 1
C C7 0.8660(7) -0.1662(8) 0.3125(8) 0.035(2) Uani d U P D 0.726(3) A 1
H H7 0.8361 -0.2339 0.3107 0.042 Uiso calc U P R 0.726(3) A 1
C C8 0.7729(13) -0.1176(11) 0.2774(17) 0.030(2) Uani d U P D 0.726(3) A 1
C C9 0.6304(12) -0.1777(11) 0.2309(12) 0.035(2) Uani d U P D 0.726(3) A 1
H H9 0.571 -0.1275 0.2211 0.042 Uiso calc U P R 0.726(3) A 1
C C10 0.650(3) -0.2650(17) 0.1308(13) 0.044(4) Uani d U P D 0.726(3) A 1
H H10A 0.7055 -0.2351 0.0918 0.065 Uiso calc U P R 0.726(3) A 1
H H10B 0.5576 -0.2969 0.0968 0.065 Uiso calc U P R 0.726(3) A 1
H H10C 0.6994 -0.319 0.1394 0.065 Uiso calc U P R 0.726(3) A 1
C C11 0.5530(18) -0.2242(18) 0.2965(15) 0.053(4) Uani d U P D 0.726(3) A 1
H H11A 0.6 -0.2833 0.2967 0.079 Uiso calc U P R 0.726(3) A 1
H H11B 0.4552 -0.2494 0.2709 0.079 Uiso calc U P R 0.726(3) A 1
H H11C 0.5547 -0.1695 0.3637 0.079 Uiso calc U P R 0.726(3) A 1
C C12 0.8187(10) -0.0168(8) 0.2807(10) 0.0324(17) Uani d U P D 0.726(3) A 1
C C13 0.6705(10) 0.1321(6) 0.3035(6) 0.034(2) Uani d U P D 0.726(3) A 1
C C14 0.6216(10) 0.1523(7) 0.4060(6) 0.0350(17) Uani d U P D 0.726(3) A 1
C C15 0.7361(11) 0.1643(7) 0.4829(7) 0.050(3) Uani d U P D 0.726(3) A 1
H H15A 0.7756 0.0972 0.4645 0.075 Uiso calc U P R 0.726(3) A 1
H H15B 0.6956 0.184 0.547 0.075 Uiso calc U P R 0.726(3) A 1
H H15C 0.8108 0.2194 0.4865 0.075 Uiso calc U P R 0.726(3) A 1
C C16 0.5084(11) 0.0603(10) 0.3968(10) 0.050(3) Uani d U P D 0.726(3) A 1
H H16A 0.4361 0.0502 0.3458 0.075 Uiso calc U P R 0.726(3) A 1
H H16B 0.4649 0.0773 0.4597 0.075 Uiso calc U P R 0.726(3) A 1
H H16C 0.553 -0.0047 0.3792 0.075 Uiso calc U P R 0.726(3) A 1
C C17 0.5500(10) 0.2552(7) 0.4479(8) 0.038(2) Uani d U P D 0.726(3) A 1
H H17A 0.6179 0.315 0.4533 0.057 Uiso calc U P R 0.726(3) A 1
H H17B 0.5173 0.2668 0.513 0.057 Uiso calc U P R 0.726(3) A 1
H H17C 0.4695 0.249 0.4039 0.057 Uiso calc U P R 0.726(3) A 1
C C18 0.6455(6) 0.1971(5) 0.2598(4) 0.0351(16) Uani d U P D 0.726(3) A 1
H H18 0.6124 0.2631 0.2971 0.042 Uiso calc U P R 0.726(3) A 1
C C19 0.8445(5) 0.2373(4) 0.1286(4) 0.0340(13) Uani d U P D 0.726(3) A 1
H H19A 0.8854 0.2793 0.1963 0.041 Uiso calc U P R 0.726(3) A 1
H H19B 0.9124 0.1884 0.0919 0.041 Uiso calc U P R 0.726(3) A 1
C C20 0.8205(8) 0.3106(5) 0.0797(5) 0.0304(18) Uani d U P D 0.726(3) A 1
C C21 0.8579(8) 0.2766(6) -0.0269(5) 0.0342(17) Uani d U P D 0.726(3) A 1
C C22 1.0163(6) 0.2709(6) -0.0359(5) 0.0566(19) Uani d U P D 0.726(3) A 1
H H22A 1.0676 0.339 0.0077 0.085 Uiso calc U P R 0.726(3) A 1
H H22B 1.0394 0.2544 -0.1039 0.085 Uiso calc U P R 0.726(3) A 1
H H22C 1.0434 0.2156 -0.0171 0.085 Uiso calc U P R 0.726(3) A 1
C C23 0.7758(6) 0.1671(5) -0.0898(4) 0.0513(17) Uani d U P D 0.726(3) A 1
H H23A 0.8075 0.1142 -0.0693 0.077 Uiso calc U P R 0.726(3) A 1
H H23B 0.7931 0.1474 -0.1592 0.077 Uiso calc U P R 0.726(3) A 1
H H23C 0.6748 0.1705 -0.0806 0.077 Uiso calc U P R 0.726(3) A 1
C C24 0.8114(6) 0.3544(5) -0.0672(4) 0.0455(16) Uani d U P D 0.726(3) A 1
H H24A 0.7106 0.36 -0.0587 0.068 Uiso calc U P R 0.726(3) A 1
H H24B 0.8291 0.3287 -0.1371 0.068 Uiso calc U P R 0.726(3) A 1
H H24C 0.8648 0.424 -0.0314 0.068 Uiso calc U P R 0.726(3) A 1
C C25 0.7280(11) 0.434(2) 0.2206(7) 0.0281(18) Uani d U P D 0.726(3) A 1
C C26 0.5826(10) 0.4304(15) 0.2367(7) 0.030(2) Uani d U P D 0.726(3) A 1
C C27 0.4747(11) 0.3839(10) 0.1502(8) 0.031(2) Uani d U P D 0.726(3) A 1
H H27 0.5228 0.3365 0.0924 0.037 Uiso calc U P R 0.726(3) A 1
C C28 0.3479(14) 0.3161(13) 0.1661(12) 0.046(3) Uani d U P D 0.726(3) A 1
H H28A 0.3816 0.2594 0.1799 0.07 Uiso calc U P R 0.726(3) A 1
H H28B 0.2846 0.2853 0.1067 0.07 Uiso calc U P R 0.726(3) A 1
H H28C 0.297 0.3605 0.2216 0.07 Uiso calc U P R 0.726(3) A 1
C C29 0.4234(17) 0.4701(10) 0.1239(13) 0.044(3) Uani d U P D 0.726(3) A 1
H H29A 0.385 0.5226 0.1816 0.066 Uiso calc U P R 0.726(3) A 1
H H29B 0.35 0.4383 0.0705 0.066 Uiso calc U P R 0.726(3) A 1
H H29C 0.5026 0.5045 0.1028 0.066 Uiso calc U P R 0.726(3) A 1
C C30 0.5424(11) 0.4729(12) 0.3324(7) 0.033(2) Uani d U P D 0.726(3) A 1
H H30 0.445 0.471 0.3442 0.04 Uiso calc U P R 0.726(3) A 1
C C31 0.6408(12) 0.5185(17) 0.4119(8) 0.040(3) Uani d U P D 0.726(3) A 1
H H31 0.6107 0.5483 0.477 0.048 Uiso calc U P R 0.726(3) A 1
C C32 0.7829(12) 0.5198(17) 0.3953(8) 0.034(3) Uani d U P D 0.726(3) A 1
H H32 0.8502 0.5474 0.4495 0.04 Uiso calc U P R 0.726(3) A 1
C C33 0.8289(10) 0.4813(15) 0.2997(8) 0.031(2) Uani d U P D 0.726(3) A 1
C C34 0.9867(10) 0.4878(11) 0.2847(10) 0.0366(19) Uani d U P D 0.726(3) A 1
H H34 1.0023 0.4331 0.2181 0.044 Uiso calc U P R 0.726(3) A 1
C C35 1.0394(13) 0.5964(8) 0.2882(7) 0.050(3) Uani d U P D 0.726(3) A 1
H H35A 0.9897 0.6071 0.2359 0.075 Uiso calc U P R 0.726(3) A 1
H H35B 1.1408 0.6003 0.2788 0.075 Uiso calc U P R 0.726(3) A 1
H H35C 1.0216 0.6513 0.3521 0.075 Uiso calc U P R 0.726(3) A 1
C C36 1.0703(13) 0.4657(8) 0.3616(8) 0.052(3) Uani d U P D 0.726(3) A 1
H H36A 1.0662 0.5235 0.4265 0.077 Uiso calc U P R 0.726(3) A 1
H H36B 1.1687 0.4604 0.3444 0.077 Uiso calc U P R 0.726(3) A 1
H H36C 1.0291 0.3992 0.3629 0.077 Uiso calc U P R 0.726(3) A 1
N N1 0.7264(9) 0.0365(6) 0.2432(5) 0.0304(17) Uani d U P D 0.726(3) A 1
N N2 0.7712(18) 0.3987(7) 0.1229(9) 0.029(2) Uani d U P D 0.726(3) A 1
N N3 0.5747(6) -0.0628(5) 0.0645(4) 0.0537(18) Uani d U P D 0.726(3) A 1
H H3N1 0.5098 -0.0751 0.1009 0.064 Uiso calc U P R 0.726(3) A 1
H H3N2 0.5576 -0.0857 0.0007 0.064 Uiso calc U P R 0.726(3) A 1
P P1 0.7320(5) 0.0045(3) 0.1169(4) 0.0400(11) Uani d U P D 0.726(3) A 1
P P2 0.67437(15) 0.15928(12) 0.13212(11) 0.0374(6) Uani d U P D 0.726(3) A 1
C C1A 1.130(2) 0.1925(16) 0.4413(13) 0.048(5) Uani d U P D 0.274(3) A 2
H H1A1 1.2104 0.1568 0.4467 0.071 Uiso calc U P R 0.274(3) A 2
H H1A2 1.0683 0.1998 0.4952 0.071 Uiso calc U P R 0.274(3) A 2
H H1A3 1.1631 0.2626 0.4448 0.071 Uiso calc U P R 0.274(3) A 2
C C2A 1.0455(19) 0.1263(14) 0.3416(12) 0.035(4) Uani d U P D 0.274(3) A 2
H H2A 0.975 0.1702 0.3325 0.042 Uiso calc U P R 0.274(3) A 2
C C3A 1.148(2) 0.103(2) 0.2573(13) 0.054(6) Uani d U P D 0.274(3) A 2
H H3A1 1.222 0.0647 0.2672 0.082 Uiso calc U P R 0.274(3) A 2
H H3A2 1.1896 0.1701 0.2571 0.082 Uiso calc U P R 0.274(3) A 2
H H3A3 1.0953 0.0605 0.1943 0.082 Uiso calc U P R 0.274(3) A 2
C C4A 0.965(2) 0.0248(17) 0.3382(19) 0.033(3) Uani d U P D 0.274(3) A 2
C C5A 1.034(2) -0.0373(18) 0.3741(18) 0.035(4) Uani d U P D 0.274(3) A 2
H H5A 1.1274 -0.0147 0.4021 0.042 Uiso calc U P R 0.274(3) A 2
C C6A 0.965(2) -0.1313(18) 0.369(2) 0.041(4) Uani d U P D 0.274(3) A 2
H H6A 1.0118 -0.1698 0.3973 0.049 Uiso calc U P R 0.274(3) A 2
C C7A 0.833(2) -0.172(2) 0.325(2) 0.040(4) Uani d U P D 0.274(3) A 2
H H7A 0.7903 -0.2366 0.3238 0.047 Uiso calc U P R 0.274(3) A 2
C C8A 0.762(4) -0.118(3) 0.281(5) 0.034(3) Uani d U P D 0.274(3) A 2
C C9A 0.620(3) -0.167(3) 0.227(3) 0.031(4) Uani d U P D 0.274(3) A 2
H H9A 0.5698 -0.1106 0.2209 0.037 Uiso calc U P R 0.274(3) A 2
C C10A 0.637(7) -0.251(4) 0.125(3) 0.031(7) Uani d U P D 0.274(3) A 2
H H10D 0.6795 -0.2174 0.0842 0.047 Uiso calc U P R 0.274(3) A 2
H H10E 0.5448 -0.2889 0.095 0.047 Uiso calc U P R 0.274(3) A 2
H H10F 0.6985 -0.3013 0.1295 0.047 Uiso calc U P R 0.274(3) A 2
C C11A 0.528(4) -0.219(4) 0.284(4) 0.031(6) Uani d U P D 0.274(3) A 2
H H11D 0.4352 -0.2469 0.2491 0.046 Uiso calc U P R 0.274(3) A 2
H H11E 0.5163 -0.1657 0.3501 0.046 Uiso calc U P R 0.274(3) A 2
H H11F 0.5738 -0.2764 0.2883 0.046 Uiso calc U P R 0.274(3) A 2
C C12A 0.828(2) -0.0177(19) 0.293(3) 0.030(3) Uani d U P D 0.274(3) A 2
C C13A 0.699(3) 0.1386(17) 0.3102(15) 0.035(3) Uani d U P D 0.274(3) A 2
C C14A 0.629(3) 0.1515(19) 0.4050(15) 0.039(4) Uani d U P D 0.274(3) A 2
C C15A 0.722(3) 0.1239(19) 0.4726(18) 0.039(5) Uani d U P D 0.274(3) A 2
H H15D 0.7281 0.0477 0.4436 0.058 Uiso calc U P R 0.274(3) A 2
H H15E 0.6814 0.1445 0.5368 0.058 Uiso calc U P R 0.274(3) A 2
H H15F 0.8166 0.1619 0.4808 0.058 Uiso calc U P R 0.274(3) A 2
C C16A 0.492(3) 0.073(2) 0.379(3) 0.042(6) Uani d U P D 0.274(3) A 2
H H16D 0.4257 0.0901 0.3391 0.063 Uiso calc U P R 0.274(3) A 2
H H16E 0.4483 0.0785 0.4402 0.063 Uiso calc U P R 0.274(3) A 2
H H16F 0.5147 0.0007 0.3431 0.063 Uiso calc U P R 0.274(3) A 2
C C17A 0.595(3) 0.2659(19) 0.460(2) 0.045(6) Uani d U P D 0.274(3) A 2
H H17D 0.681 0.3146 0.4698 0.068 Uiso calc U P R 0.274(3) A 2
H H17E 0.5595 0.2754 0.5239 0.068 Uiso calc U P R 0.274(3) A 2
H H17F 0.5237 0.2805 0.4213 0.068 Uiso calc U P R 0.274(3) A 2
C C18A 0.7239(15) 0.2145(12) 0.2766(10) 0.034(3) Uani d U P D 0.274(3) A 2
H H18A 0.6858 0.2798 0.3069 0.04 Uiso calc U P R 0.274(3) A 2
C C19A 0.7190(13) 0.2142(10) 0.0826(9) 0.033(3) Uani d U P D 0.274(3) A 2
H H19C 0.702 0.1495 0.0207 0.04 Uiso calc U P R 0.274(3) A 2
H H19D 0.6267 0.2318 0.1103 0.04 Uiso calc U P R 0.274(3) A 2
C C20A 0.787(2) 0.3038(13) 0.0606(12) 0.033(3) Uani d U P D 0.274(3) A 2
C C21A 0.858(2) 0.2780(15) -0.0358(13) 0.039(4) Uani d U P D 0.274(3) A 2
C C22A 0.9463(17) 0.3757(12) -0.0357(12) 0.056(4) Uani d U P D 0.274(3) A 2
H H22D 0.891 0.4358 -0.0115 0.084 Uiso calc U P R 0.274(3) A 2
H H22E 0.9722 0.362 -0.1027 0.084 Uiso calc U P R 0.274(3) A 2
H H22F 1.0318 0.392 0.0071 0.084 Uiso calc U P R 0.274(3) A 2
C C23A 0.9549(16) 0.1902(13) -0.0508(11) 0.045(4) Uani d U P D 0.274(3) A 2
H H23D 1.0345 0.2185 -0.0018 0.068 Uiso calc U P R 0.274(3) A 2
H H23E 0.9903 0.1659 -0.1168 0.068 Uiso calc U P R 0.274(3) A 2
H H23F 0.9008 0.1308 -0.0433 0.068 Uiso calc U P R 0.274(3) A 2
C C24A 0.7469(14) 0.2370(13) -0.1221(10) 0.050(4) Uani d U P D 0.274(3) A 2
H H24D 0.686 0.292 -0.1141 0.075 Uiso calc U P R 0.274(3) A 2
H H24E 0.6898 0.1742 -0.1232 0.075 Uiso calc U P R 0.274(3) A 2
H H24F 0.7938 0.2188 -0.1839 0.075 Uiso calc U P R 0.274(3) A 2
C C25A 0.733(3) 0.433(5) 0.2148(18) 0.026(4) Uani d U P D 0.274(3) A 2
C C26A 0.586(3) 0.434(4) 0.2233(18) 0.026(4) Uani d U P D 0.274(3) A 2
C C27A 0.481(3) 0.396(3) 0.135(2) 0.028(4) Uani d U P D 0.274(3) A 2
H H27A 0.5295 0.3538 0.0746 0.033 Uiso calc U P R 0.274(3) A 2
C C28A 0.355(4) 0.324(3) 0.146(3) 0.028(6) Uani d U P D 0.274(3) A 2
H H28D 0.3891 0.2741 0.169 0.041 Uiso calc U P R 0.274(3) A 2
H H28E 0.3021 0.2858 0.0827 0.041 Uiso calc U P R 0.274(3) A 2
H H28F 0.2929 0.3681 0.1942 0.041 Uiso calc U P R 0.274(3) A 2
C C29A 0.432(5) 0.492(3) 0.124(4) 0.049(7) Uani d U P D 0.274(3) A 2
H H29D 0.3778 0.5305 0.1798 0.073 Uiso calc U P R 0.274(3) A 2
H H29E 0.3726 0.468 0.0629 0.073 Uiso calc U P R 0.274(3) A 2
H H29F 0.5142 0.5384 0.1212 0.073 Uiso calc U P R 0.274(3) A 2
C C30A 0.536(3) 0.482(3) 0.3153(19) 0.031(4) Uani d U P D 0.274(3) A 2
H H30A 0.4375 0.4857 0.3209 0.037 Uiso calc U P R 0.274(3) A 2
C C31A 0.624(3) 0.523(4) 0.400(2) 0.032(4) Uani d U P D 0.274(3) A 2
H H31A 0.5862 0.5482 0.4629 0.038 Uiso calc U P R 0.274(3) A 2
C C32A 0.769(3) 0.527(5) 0.390(2) 0.035(5) Uani d U P D 0.274(3) A 2
H H32A 0.8302 0.5678 0.4467 0.042 Uiso calc U P R 0.274(3) A 2
C C33A 0.826(2) 0.473(4) 0.300(2) 0.032(4) Uani d U P D 0.274(3) A 2
C C34A 0.985(3) 0.487(3) 0.289(3) 0.038(4) Uani d U P D 0.274(3) A 2
H H34A 1.0063 0.4191 0.2357 0.046 Uiso calc U P R 0.274(3) A 2
C C35A 1.019(4) 0.572(2) 0.2514(19) 0.042(6) Uani d U P D 0.274(3) A 2
H H35D 0.9689 0.5511 0.1876 0.063 Uiso calc U P R 0.274(3) A 2
H H35E 1.1211 0.5807 0.244 0.063 Uiso calc U P R 0.274(3) A 2
H H35F 0.9906 0.6389 0.2982 0.063 Uiso calc U P R 0.274(3) A 2
C C36A 1.083(3) 0.505(2) 0.379(2) 0.042(6) Uani d U P D 0.274(3) A 2
H H36D 1.1803 0.5003 0.3591 0.062 Uiso calc U P R 0.274(3) A 2
H H36E 1.0553 0.4507 0.4029 0.062 Uiso calc U P R 0.274(3) A 2
H H36F 1.0752 0.5748 0.4307 0.062 Uiso calc U P R 0.274(3) A 2
N N1A 0.750(3) 0.0399(16) 0.2523(13) 0.031(3) Uani d U P D 0.274(3) A 2
N N2A 0.785(5) 0.4009(17) 0.119(2) 0.027(4) Uani d U P D 0.274(3) A 2
N N3A 0.6189(17) -0.0112(12) 0.0711(12) 0.048(4) Uani d U P D 0.274(3) A 2
H H3A4 0.5425 -0.0108 0.1034 0.057 Uiso calc U P R 0.274(3) A 2
H H3A5 0.6117 -0.0256 0.008 0.057 Uiso calc U P R 0.274(3) A 2
P P1A 0.7772(13) 0.0153(9) 0.1292(10) 0.037(3) Uani d U P D 0.274(3) A 2
P P2A 0.8323(4) 0.1879(3) 0.1716(3) 0.0370(14) Uani d U P D 0.274(3) A 2

loop_
_atom_site_aniso_label
_atom_site_aniso_U_11
_atom_site_aniso_U_22
_atom_site_aniso_U_33
_atom_site_aniso_U_12
_atom_site_aniso_U_13
_atom_site_aniso_U_23
C1 0.048(4) 0.033(4) 0.047(5) -0.011(3) 0.003(4) 0.011(4)
C2 0.032(4) 0.031(3) 0.045(4) -0.003(3) 0.001(3) 0.015(3)
C3 0.055(5) 0.035(4) 0.055(5) -0.005(3) 0.006(4) 0.020(4)
C4 0.040(3) 0.027(3) 0.035(5) 0.007(2) 0.007(3) 0.010(3)
C5 0.036(3) 0.034(3) 0.045(5) 0.002(3) 0.002(3) 0.018(3)
C6 0.043(4) 0.039(4) 0.047(5) 0.007(3) 0.003(3) 0.024(3)
C7 0.034(4) 0.033(3) 0.040(4) 0.002(3) 0.007(3) 0.019(3)
C8 0.035(3) 0.025(3) 0.027(4) 0.006(2) 0.004(3) 0.008(2)
C9 0.034(4) 0.029(4) 0.041(4) 0.002(3) 0.002(3) 0.013(3)
C10 0.042(7) 0.036(7) 0.042(5) -0.003(5) -0.003(4) 0.008(4)
C11 0.057(8) 0.041(6) 0.054(7) -0.005(6) 0.007(6) 0.016(5)
C12 0.037(3) 0.026(3) 0.033(4) 0.006(2) 0.004(3) 0.011(3)
C13 0.038(5) 0.030(3) 0.037(3) 0.012(3) 0.008(3) 0.014(2)
C14 0.037(3) 0.038(3) 0.034(3) 0.020(3) 0.010(3) 0.016(3)
C15 0.054(5) 0.054(6) 0.044(4) 0.020(4) 0.004(3) 0.019(4)
C16 0.061(5) 0.046(5) 0.044(6) 0.006(4) 0.014(4) 0.019(4)
C17 0.040(6) 0.036(4) 0.038(5) 0.010(4) 0.006(4) 0.014(3)
C18 0.041(4) 0.029(3) 0.039(3) 0.012(3) 0.008(3) 0.016(3)
C19 0.041(3) 0.033(3) 0.031(3) 0.014(2) 0.008(3) 0.013(3)
C20 0.031(4) 0.032(3) 0.031(3) 0.004(3) 0.007(3) 0.016(2)
C21 0.037(3) 0.035(3) 0.031(3) 0.008(3) 0.007(3) 0.014(3)
C22 0.045(3) 0.083(5) 0.045(4) 0.023(3) 0.016(3) 0.025(4)
C23 0.065(4) 0.047(4) 0.036(4) 0.015(3) 0.013(3) 0.010(3)
C24 0.054(4) 0.048(4) 0.040(4) 0.010(3) 0.005(3) 0.022(3)
C25 0.036(3) 0.018(3) 0.032(3) 0.007(3) 0.010(2) 0.011(3)
C26 0.030(3) 0.024(4) 0.033(4) 0.007(2) 0.010(3) 0.008(3)
C27 0.032(3) 0.028(4) 0.033(4) 0.003(3) 0.013(3) 0.013(3)
C28 0.039(4) 0.055(5) 0.056(8) -0.008(4) -0.002(5) 0.036(5)
C29 0.055(5) 0.029(6) 0.046(5) -0.002(4) -0.002(4) 0.016(5)
C30 0.032(3) 0.029(4) 0.039(4) 0.010(3) 0.010(3) 0.012(3)
C31 0.042(4) 0.033(5) 0.034(4) 0.009(4) 0.008(3) 0.003(4)
C32 0.037(4) 0.029(5) 0.032(3) 0.011(3) 0.005(3) 0.008(3)
C33 0.033(3) 0.022(4) 0.034(3) 0.007(2) 0.007(2) 0.009(3)
C34 0.036(3) 0.044(4) 0.030(4) 0.009(3) 0.006(3) 0.014(3)
C35 0.038(5) 0.058(5) 0.057(7) -0.007(4) -0.002(5) 0.032(5)
C36 0.048(5) 0.060(8) 0.048(6) 0.020(5) 0.003(4) 0.021(6)
N1 0.036(4) 0.026(3) 0.031(3) 0.012(2) 0.010(2) 0.012(2)
N2 0.025(5) 0.028(3) 0.033(3) 0.003(3) 0.003(3) 0.012(2)
N3 0.063(4) 0.058(4) 0.039(3) -0.013(3) -0.017(3) 0.025(3)
P1 0.052(3) 0.0329(14) 0.0353(18) 0.0079(15) 0.0031(18) 0.0136(12)
P2 0.0447(11) 0.0370(10) 0.0365(10) 0.0115(8) 0.0028(8) 0.0198(8)
C1A 0.062(10) 0.042(9) 0.037(8) -0.012(8) 0.005(7) 0.019(6)
C2A 0.043(7) 0.031(6) 0.035(7) -0.001(5) 0.004(5) 0.018(5)
C3A 0.064(11) 0.052(11) 0.041(9) -0.012(9) 0.008(8) 0.017(8)
C4A 0.038(5) 0.026(5) 0.037(6) 0.003(4) 0.001(4) 0.017(4)
C5A 0.039(6) 0.030(5) 0.040(8) 0.002(5) -0.005(5) 0.019(5)
C6A 0.049(7) 0.032(6) 0.048(8) -0.002(5) -0.004(6) 0.025(5)
C7A 0.044(7) 0.033(6) 0.043(7) 0.002(5) 0.000(6) 0.017(5)
C8A 0.041(5) 0.028(5) 0.033(6) 0.004(4) 0.004(5) 0.014(4)
C9A 0.036(6) 0.026(7) 0.030(6) 0.002(5) 0.011(5) 0.012(5)
C10A 0.034(12) 0.029(11) 0.031(7) 0.011(9) 0.006(7) 0.011(6)
C11A 0.037(10) 0.032(10) 0.031(10) 0.007(8) 0.004(7) 0.021(8)
C12A 0.035(5) 0.026(5) 0.033(6) 0.008(4) 0.003(4) 0.014(4)
C13A 0.042(6) 0.033(5) 0.035(5) 0.011(4) 0.009(4) 0.016(4)
C14A 0.044(6) 0.041(6) 0.036(5) 0.014(5) 0.011(5) 0.018(4)
C15A 0.045(9) 0.053(12) 0.029(8) 0.021(8) 0.023(6) 0.023(8)
C16A 0.047(8) 0.042(9) 0.039(11) 0.016(6) 0.019(7) 0.014(8)
C17A 0.049(13) 0.049(7) 0.040(10) 0.016(7) 0.009(9) 0.018(6)
C18A 0.037(7) 0.031(5) 0.035(5) 0.007(5) 0.004(5) 0.014(4)
C19A 0.034(6) 0.034(5) 0.030(5) -0.001(4) 0.004(4) 0.013(4)
C20A 0.032(6) 0.033(5) 0.032(5) 0.006(4) 0.007(4) 0.012(4)
C21A 0.039(6) 0.042(6) 0.032(5) 0.006(5) 0.012(4) 0.011(4)
C22A 0.068(8) 0.050(7) 0.048(9) 0.007(6) 0.025(7) 0.016(6)
C23A 0.048(8) 0.054(7) 0.030(8) 0.015(6) 0.015(6) 0.012(6)
C24A 0.049(7) 0.055(9) 0.037(7) 0.017(6) 0.008(5) 0.007(6)
C25A 0.031(5) 0.020(7) 0.031(4) 0.006(4) 0.009(4) 0.013(4)
C26A 0.030(5) 0.025(6) 0.030(5) 0.007(4) 0.011(4) 0.018(4)
C27A 0.029(6) 0.031(7) 0.029(6) 0.008(5) 0.008(5) 0.018(5)
C28A 0.033(8) 0.033(9) 0.025(11) 0.015(7) 0.009(7) 0.017(8)
C29A 0.061(13) 0.043(10) 0.053(13) 0.014(9) -0.006(10) 0.029(10)
C30A 0.033(6) 0.034(8) 0.032(5) 0.008(5) 0.010(4) 0.018(5)
C31A 0.039(6) 0.030(7) 0.031(6) 0.012(5) 0.009(5) 0.015(5)
C32A 0.038(6) 0.032(8) 0.030(5) 0.005(5) 0.003(4) 0.007(5)
C33A 0.035(5) 0.027(7) 0.032(5) 0.009(4) 0.005(4) 0.011(4)
C34A 0.038(6) 0.044(7) 0.033(7) 0.010(5) 0.006(5) 0.014(6)
C35A 0.031(11) 0.055(11) 0.041(12) 0.001(8) 0.000(9) 0.021(10)
C36A 0.051(9) 0.036(13) 0.035(9) 0.026(9) 0.003(7) 0.007(9)
N1A 0.035(6) 0.029(5) 0.031(5) 0.008(4) 0.004(4) 0.014(4)
N2A 0.019(7) 0.032(5) 0.029(5) 0.004(5) 0.006(5) 0.011(4)
N3A 0.040(8) 0.072(10) 0.051(8) -0.007(6) -0.017(6) 0.049(7)
P1A 0.045(6) 0.032(3) 0.033(4) 0.011(3) 0.004(4) 0.012(3)
P2A 0.039(3) 0.040(3) 0.036(3) 0.0082(19) 0.0033(19) 0.019(2)

loop_
_atom_type_symbol
_atom_type_description
_atom_type_scat_dispersion_real
_atom_type_scat_dispersion_imag
_atom_type_scat_source
C C 0.0033 0.0016 'International Tables Vol C Tables 4.2.6.8 and 6.1.1.4'
H H 0.0000 0.0000 'International Tables Vol C Tables 4.2.6.8 and 6.1.1.4'
N N 0.0061 0.0033 'International Tables Vol C Tables 4.2.6.8 and 6.1.1.4'
P P 0.1023 0.0942 'International Tables Vol C Tables 4.2.6.8 and 6.1.1.4'

loop_
_geom_angle_atom_site_label_1
_geom_angle_atom_site_label_2
_geom_angle_atom_site_label_3
_geom_angle
C2 C1 H1A 109.5
C2 C1 H1B 109.5
H1A C1 H1B 109.5
C2 C1 H1C 109.5
H1A C1 H1C 109.5
H1B C1 H1C 109.5
C4 C2 C1 112.6(5)
C4 C2 C3 108.4(5)
C1 C2 C3 109.0(5)
C4 C2 H2 108.9
C1 C2 H2 108.9
C3 C2 H2 108.9
C2 C3 H3A 109.5
C2 C3 H3B 109.5
H3A C3 H3B 109.5
C2 C3 H3C 109.5
H3A C3 H3C 109.5
H3B C3 H3C 109.5
C5 C4 C12 118.0(6)
C5 C4 C2 119.6(5)
C12 C4 C2 122.5(6)
C6 C5 C4 121.7(6)
C6 C5 H5 119.1
C4 C5 H5 119.1
C7 C6 C5 119.0(6)
C7 C6 H6 120.5
C5 C6 H6 120.5
C6 C7 C8 122.2(7)
C6 C7 H7 118.9
C8 C7 H7 118.9
C7 C8 C12 118.3(6)
C7 C8 C9 118.8(7)
C12 C8 C9 122.7(7)
C8 C9 C10 109.5(8)
C8 C9 C11 112.1(8)
C10 C9 C11 110.4(8)
C8 C9 H9 108.2
C10 C9 H9 108.2
C11 C9 H9 108.2
C9 C10 H10A 109.5
C9 C10 H10B 109.5
H10A C10 H10B 109.5
C9 C10 H10C 109.5
H10A C10 H10C 109.5
H10B C10 H10C 109.5
C9 C11 H11A 109.5
C9 C11 H11B 109.5
H11A C11 H11B 109.5
C9 C11 H11C 109.5
H11A C11 H11C 109.5
H11B C11 H11C 109.5
C8 C12 C4 120.7(6)
C8 C12 N1 120.4(6)
C4 C12 N1 118.7(6)
C18 C13 N1 116.1(6)
C18 C13 C14 121.4(6)
N1 C13 C14 121.9(6)
C15 C14 C13 116.1(7)
C15 C14 C17 106.1(6)
C13 C14 C17 110.0(6)
C15 C14 C16 108.8(7)
C13 C14 C16 108.3(7)
C17 C14 C16 107.1(7)
C14 C15 H15A 109.5
C14 C15 H15B 109.5
H15A C15 H15B 109.5
C14 C15 H15C 109.5
H15A C15 H15C 109.5
H15B C15 H15C 109.5
C14 C16 H16A 109.5
C14 C16 H16B 109.5
H16A C16 H16B 109.5
C14 C16 H16C 109.5
H16A C16 H16C 109.5
H16B C16 H16C 109.5
C14 C17 H17A 109.5
C14 C17 H17B 109.5
H17A C17 H17B 109.5
C14 C17 H17C 109.5
H17A C17 H17C 109.5
H17B C17 H17C 109.5
C13 C18 P2 120.4(5)
C13 C18 H18 119.8
P2 C18 H18 119.8
C20 C19 P2 110.7(4)
C20 C19 H19A 109.5
P2 C19 H19A 109.5
C20 C19 H19B 109.5
P2 C19 H19B 109.5
H19A C19 H19B 108.1
N2 C20 C19 123.6(7)
N2 C20 C21 118.5(7)
C19 C20 C21 117.8(5)
C20 C21 C22 110.6(6)
C20 C21 C24 110.3(5)
C22 C21 C24 109.9(6)
C20 C21 C23 109.0(5)
C22 C21 C23 110.0(6)
C24 C21 C23 107.0(6)
C21 C22 H22A 109.5
C21 C22 H22B 109.5
H22A C22 H22B 109.5
C21 C22 H22C 109.5
H22A C22 H22C 109.5
H22B C22 H22C 109.5
C21 C23 H23A 109.5
C21 C23 H23B 109.5
H23A C23 H23B 109.5
C21 C23 H23C 109.5
H23A C23 H23C 109.5
H23B C23 H23C 109.5
C21 C24 H24A 109.5
C21 C24 H24B 109.5
H24A C24 H24B 109.5
C21 C24 H24C 109.5
H24A C24 H24C 109.5
H24B C24 H24C 109.5
C33 C25 C26 120.8(6)
C33 C25 N2 119.8(8)
C26 C25 N2 119.1(7)
C30 C26 C25 118.3(6)
C30 C26 C27 121.5(7)
C25 C26 C27 120.1(7)
C26 C27 C29 111.3(7)
C26 C27 C28 113.2(7)
C29 C27 C28 110.2(7)
C26 C27 H27 107.3
C29 C27 H27 107.3
C28 C27 H27 107.3
C27 C28 H28A 109.5
C27 C28 H28B 109.5
H28A C28 H28B 109.5
C27 C28 H28C 109.5
H28A C28 H28C 109.5
H28B C28 H28C 109.5
C27 C29 H29A 109.5
C27 C29 H29B 109.5
H29A C29 H29B 109.5
C27 C29 H29C 109.5
H29A C29 H29C 109.5
H29B C29 H29C 109.5
C26 C30 C31 121.8(7)
C26 C30 H30 119.1
C31 C30 H30 119.1
C32 C31 C30 119.3(7)
C32 C31 H31 120.3
C30 C31 H31 120.3
C31 C32 C33 121.0(7)
C31 C32 H32 119.5
C33 C32 H32 119.5
C32 C33 C25 118.6(7)
C32 C33 C34 119.3(7)
C25 C33 C34 122.1(7)
C33 C34 C35 109.8(9)
C33 C34 C36 111.6(8)
C35 C34 C36 110.6(8)
C33 C34 H34 108.3
C35 C34 H34 108.3
C36 C34 H34 108.3
C34 C35 H35A 109.5
C34 C35 H35B 109.5
H35A C35 H35B 109.5
C34 C35 H35C 109.5
H35A C35 H35C 109.5
H35B C35 H35C 109.5
C34 C36 H36A 109.5
C34 C36 H36B 109.5
H36A C36 H36B 109.5
C34 C36 H36C 109.5
H36A C36 H36C 109.5
H36B C36 H36C 109.5
C13 N1 C12 123.8(7)
C13 N1 P1 117.8(5)
C12 N1 P1 115.3(6)
C20 N2 C25 122.3(11)
P1 N3 H3N1 120.0
P1 N3 H3N2 120.0
H3N1 N3 H3N2 120.0
N3 P1 N1 106.7(4)
N3 P1 P2 95.1(3)
N1 P1 P2 93.6(3)
C18 P2 C19 105.7(3)
C18 P2 P1 91.3(2)
C19 P2 P1 105.4(2)
C2A C1A H1A1 109.5
C2A C1A H1A2 109.5
H1A1 C1A H1A2 109.5
C2A C1A H1A3 109.5
H1A1 C1A H1A3 109.5
H1A2 C1A H1A3 109.5
C4A C2A C3A 111.4(15)
C4A C2A C1A 112.8(13)
C3A C2A C1A 109.1(13)
C4A C2A H2A 107.8
C3A C2A H2A 107.8
C1A C2A H2A 107.8
C2A C3A H3A1 109.5
C2A C3A H3A2 109.5
H3A1 C3A H3A2 109.5
C2A C3A H3A3 109.5
H3A1 C3A H3A3 109.5
H3A2 C3A H3A3 109.5
C5A C4A C12A 116.1(13)
C5A C4A C2A 118.9(14)
C12A C4A C2A 124.7(14)
C6A C5A C4A 120.1(15)
C6A C5A H5A 120.0
C4A C5A H5A 120.0
C7A C6A C5A 123.4(16)
C7A C6A H6A 118.3
C5A C6A H6A 118.3
C6A C7A C8A 120.0(17)
C6A C7A H7A 120.0
C8A C7A H7A 120.0
C7A C8A C12A 116.7(15)
C7A C8A C9A 119.4(16)
C12A C8A C9A 123.9(17)
C8A C9A C10A 111.(2)
C8A C9A C11A 111.(2)
C10A C9A C11A 109.(2)
C8A C9A H9A 108.7
C10A C9A H9A 108.7
C11A C9A H9A 108.7
C9A C10A H10D 109.5
C9A C10A H10E 109.5
H10D C10A H10E 109.5
C9A C10A H10F 109.5
H10D C10A H10F 109.5
H10E C10A H10F 109.5
C9A C11A H11D 109.5
C9A C11A H11E 109.5
H11D C11A H11E 109.5
C9A C11A H11F 109.5
H11D C11A H11F 109.5
H11E C11A H11F 109.5
C8A C12A C4A 123.5(13)
C8A C12A N1A 116.3(14)
C4A C12A N1A 120.2(15)
C18A C13A N1A 115.6(13)
C18A C13A C14A 125.6(14)
N1A C13A C14A 118.8(14)
C15A C14A C13A 111.7(16)
C15A C14A C17A 109.0(16)
C13A C14A C17A 110.1(16)
C15A C14A C16A 106.3(17)
C13A C14A C16A 109.1(17)
C17A C14A C16A 110.6(18)
C14A C15A H15D 109.5
C14A C15A H15E 109.5
H15D C15A H15E 109.5
C14A C15A H15F 109.5
H15D C15A H15F 109.5
H15E C15A H15F 109.5
C14A C16A H16D 109.5
C14A C16A H16E 109.5
H16D C16A H16E 109.5
C14A C16A H16F 109.5
H16D C16A H16F 109.5
H16E C16A H16F 109.5
C14A C17A H17D 109.5
C14A C17A H17E 109.5
H17D C17A H17E 109.5
C14A C17A H17F 109.5
H17D C17A H17F 109.5
H17E C17A H17F 109.5
C13A C18A P2A 118.0(11)
C13A C18A H18A 121.0
P2A C18A H18A 121.0
C20A C19A P2A 111.6(11)
C20A C19A H19C 109.3
P2A C19A H19C 109.3
C20A C19A H19D 109.3
P2A C19A H19D 109.3
H19C C19A H19D 108.0
N2A C20A C19A 122.3(17)
N2A C20A C21A 118.8(16)
C19A C20A C21A 118.8(13)
C20A C21A C22A 111.1(13)
C20A C21A C24A 110.0(15)
C22A C21A C24A 108.5(14)
C20A C21A C23A 109.1(13)
C22A C21A C23A 109.6(14)
C24A C21A C23A 108.5(13)
C21A C22A H22D 109.5
C21A C22A H22E 109.5
H22D C22A H22E 109.5
C21A C22A H22F 109.5
H22D C22A H22F 109.5
H22E C22A H22F 109.5
C21A C23A H23D 109.5
C21A C23A H23E 109.5
H23D C23A H23E 109.5
C21A C23A H23F 109.5
H23D C23A H23F 109.5
H23E C23A H23F 109.5
C21A C24A H24D 109.5
C21A C24A H24E 109.5
H24D C24A H24E 109.5
C21A C24A H24F 109.5
H24D C24A H24F 109.5
H24E C24A H24F 109.5
C26A C25A C33A 120.7(14)
C26A C25A N2A 117.9(19)
C33A C25A N2A 121.1(19)
C30A C26A C25A 118.7(15)
C30A C26A C27A 117.9(16)
C25A C26A C27A 123.1(16)
C26A C27A C29A 109.0(19)
C26A C27A C28A 110.8(18)
C29A C27A C28A 111.0(18)
C26A C27A H27A 108.7
C29A C27A H27A 108.7
C28A C27A H27A 108.7
C27A C28A H28D 109.5
C27A C28A H28E 109.5
H28D C28A H28E 109.5
C27A C28A H28F 109.5
H28D C28A H28F 109.5
H28E C28A H28F 109.5
C27A C29A H29D 109.5
C27A C29A H29E 109.5
H29D C29A H29E 109.5
C27A C29A H29F 109.5
H29D C29A H29F 109.5
H29E C29A H29F 109.5
C26A C30A C31A 122.2(18)
C26A C30A H30A 118.9
C31A C30A H30A 118.9
C30A C31A C32A 118.4(18)
C30A C31A H31A 120.8
C32A C31A H31A 120.8
C31A C32A C33A 121.5(19)
C31A C32A H32A 119.2
C33A C32A H32A 119.2
C32A C33A C25A 117.1(18)
C32A C33A C34A 120.6(19)
C25A C33A C34A 119.6(17)
C33A C34A C35A 109.(2)
C33A C34A C36A 118.(2)
C35A C34A C36A 111.4(19)
C33A C34A H34A 106.0
C35A C34A H34A 106.0
C36A C34A H34A 106.0
C34A C35A H35D 109.5
C34A C35A H35E 109.5
H35D C35A H35E 109.5
C34A C35A H35F 109.5
H35D C35A H35F 109.5
H35E C35A H35F 109.5
C34A C36A H36D 109.5
C34A C36A H36E 109.5
H36D C36A H36E 109.5
C34A C36A H36F 109.5
H36D C36A H36F 109.5
H36E C36A H36F 109.5
C13A N1A C12A 123.9(17)
C13A N1A P1A 115.8(11)
C12A N1A P1A 115.9(16)
C20A N2A C25A 123.(3)
P1A N3A H3A4 120.0
P1A N3A H3A5 120.0
H3A4 N3A H3A5 120.0
N3A P1A N1A 107.1(11)
N3A P1A P2A 103.7(8)
N1A P1A P2A 90.3(8)
C18A P2A C19A 103.3(6)
C18A P2A P1A 89.0(6)
C19A P2A P1A 103.1(5)

loop_
_geom_bond_atom_site_label_1
_geom_bond_atom_site_label_2
_geom_bond_distance
C1 C2 1.540(7)
C1 H1A 0.98
C1 H1B 0.98
C1 H1C 0.98
C2 C4 1.525(7)
C2 C3 1.543(7)
C2 H2 1.0
C3 H3A 0.98
C3 H3B 0.98
C3 H3C 0.98
C4 C5 1.403(8)
C4 C12 1.419(7)
C5 C6 1.390(8)
C5 H5 0.95
C6 C7 1.386(7)
C6 H6 0.95
C7 C8 1.391(7)
C7 H7 0.95
C8 C12 1.413(7)
C8 C9 1.521(7)
C9 C10 1.523(8)
C9 C11 1.542(8)
C9 H9 1.0
C10 H10A 0.98
C10 H10B 0.98
C10 H10C 0.98
C11 H11A 0.98
C11 H11B 0.98
C11 H11C 0.98
C12 N1 1.453(7)
C13 C18 1.355(7)
C13 N1 1.432(6)
C13 C14 1.530(7)
C14 C15 1.524(8)
C14 C17 1.549(7)
C14 C16 1.554(8)
C15 H15A 0.98
C15 H15B 0.98
C15 H15C 0.98
C16 H16A 0.98
C16 H16B 0.98
C16 H16C 0.98
C17 H17A 0.98
C17 H17B 0.98
C17 H17C 0.98
C18 P2 1.794(5)
C18 H18 0.95
C19 C20 1.514(8)
C19 P2 1.879(5)
C19 H19A 0.99
C19 H19B 0.99
C20 N2 1.276(9)
C20 C21 1.524(7)
C21 C22 1.528(8)
C21 C24 1.541(8)
C21 C23 1.551(9)
C22 H22A 0.98
C22 H22B 0.98
C22 H22C 0.98
C23 H23A 0.98
C23 H23B 0.98
C23 H23C 0.98
C24 H24A 0.98
C24 H24B 0.98
C24 H24C 0.98
C25 C33 1.404(7)
C25 C26 1.413(7)
C25 N2 1.419(7)
C26 C30 1.383(7)
C26 C27 1.518(7)
C27 C29 1.533(8)
C27 C28 1.543(7)
C27 H27 1.0
C28 H28A 0.98
C28 H28B 0.98
C28 H28C 0.98
C29 H29A 0.98
C29 H29B 0.98
C29 H29C 0.98
C30 C31 1.391(8)
C30 H30 0.95
C31 C32 1.383(7)
C31 H31 0.95
C32 C33 1.400(8)
C32 H32 0.95
C33 C34 1.527(7)
C34 C35 1.529(9)
C34 C36 1.543(8)
C34 H34 1.0
C35 H35A 0.98
C35 H35B 0.98
C35 H35C 0.98
C36 H36A 0.98
C36 H36B 0.98
C36 H36C 0.98
N1 P1 1.758(6)
N3 P1 1.685(6)
N3 H3N1 0.88
N3 H3N2 0.88
P1 P2 2.208(5)
C1A C2A 1.554(15)
C1A H1A1 0.98
C1A H1A2 0.98
C1A H1A3 0.98
C2A C4A 1.523(14)
C2A C3A 1.550(15)
C2A H2A 1.0
C3A H3A1 0.98
C3A H3A2 0.98
C3A H3A3 0.98
C4A C5A 1.399(15)
C4A C12A 1.424(14)
C5A C6A 1.380(15)
C5A H5A 0.95
C6A C7A 1.369(15)
C6A H6A 0.95
C7A C8A 1.394(15)
C7A H7A 0.95
C8A C12A 1.420(14)
C8A C9A 1.519(15)
C9A C10A 1.524(16)
C9A C11A 1.548(15)
C9A H9A 1.0
C10A H10D 0.98
C10A H10E 0.98
C10A H10F 0.98
C11A H11D 0.98
C11A H11E 0.98
C11A H11F 0.98
C12A N1A 1.443(13)
C13A C18A 1.350(15)
C13A N1A 1.433(14)
C13A C14A 1.529(14)
C14A C15A 1.529(15)
C14A C17A 1.538(15)
C14A C16A 1.556(16)
C15A H15D 0.98
C15A H15E 0.98
C15A H15F 0.98
C16A H16D 0.98
C16A H16E 0.98
C16A H16F 0.98
C17A H17D 0.98
C17A H17E 0.98
C17A H17F 0.98
C18A P2A 1.821(12)
C18A H18A 0.95
C19A C20A 1.510(15)
C19A P2A 1.879(11)
C19A H19C 0.99
C19A H19D 0.99
C20A N2A 1.281(15)
C20A C21A 1.523(14)
C21A C22A 1.529(16)
C21A C24A 1.540(17)
C21A C23A 1.554(18)
C22A H22D 0.98
C22A H22E 0.98
C22A H22F 0.98
C23A H23D 0.98
C23A H23E 0.98
C23A H23F 0.98
C24A H24D 0.98
C24A H24E 0.98
C24A H24F 0.98
C25A C26A 1.412(14)
C25A C33A 1.418(14)
C25A N2A 1.422(15)
C26A C30A 1.376(15)
C26A C27A 1.525(14)
C27A C29A 1.537(16)
C27A C28A 1.543(15)
C27A H27A 1.0
C28A H28D 0.98
C28A H28E 0.98
C28A H28F 0.98
C29A H29D 0.98
C29A H29E 0.98
C29A H29F 0.98
C30A C31A 1.386(15)
C30A H30A 0.95
C31A C32A 1.391(15)
C31A H31A 0.95
C32A C33A 1.406(16)
C32A H32A 0.95
C33A C34A 1.524(14)
C34A C35A 1.528(16)
C34A C36A 1.543(17)
C34A H34A 1.0
C35A H35D 0.98
C35A H35E 0.98
C35A H35F 0.98
C36A H36D 0.98
C36A H36E 0.98
C36A H36F 0.98
N1A P1A 1.758(14)
N3A P1A 1.665(13)
N3A H3A4 0.88
N3A H3A5 0.88
P1A P2A 2.232(11)
